data_4320920
loop_
_publ_author_name
'Paul V. Bernhardt'
'Philip C. Sharpe'

_publ_section_title
;
 Structurally Reinforced Tetraazamacrocyclic Complexes
;
_journal_name_full 'Inorganic Chemistry'
_journal_page_first 2020
_journal_page_last 2025
_journal_paper_doi 10.1021/ic9906353
_journal_volume 39
_journal_year 2000
_chemical_formula_sum 'C27 H39 Cl2 Cu N5 O6'
_chemical_formula_weight 664.07
_chemical_name_systematic
; 
 ? 
;
_space_group_IT_number 14
_symmetry_cell_setting monoclinic
_symmetry_space_group_name_Hall '-P 2yn'
_symmetry_space_group_name_H-M 'P 1 21/n 1'
_atom_sites_solution_hydrogens geom
_atom_sites_solution_primary Patterson
_atom_sites_solution_secondary difmap
_audit_creation_method SHELXL-97
_cell_angle_alpha 90.00
_cell_angle_beta 93.780(10)
_cell_angle_gamma 90.00
_cell_formula_units_Z 4
_cell_length_a 15.159(5)
_cell_length_b 10.6450(10)
_cell_length_c 19.094(6)
_cell_measurement_reflns_used 25
_cell_measurement_temperature 293(2)
_cell_measurement_theta_max 12
_cell_measurement_theta_min 10
_cell_volume 3074.4(14)
_computing_cell_refinement CAD4
_computing_data_collection CAD4
_computing_data_reduction XTAL3.2
_computing_molecular_graphics PLATON
_computing_structure_refinement 'SHELXL-97 (Sheldrick, 1997)'
_computing_structure_solution 'SHELXS-86 (Sheldrick, 1990)'
_diffrn_ambient_temperature 293(2)
_diffrn_measured_fraction_theta_full 0.943
_diffrn_measured_fraction_theta_max 0.943
_diffrn_measurement_device_type CAD4
_diffrn_measurement_method 'omega-2theta scans'
_diffrn_radiation_monochromator graphite
_diffrn_radiation_source 'fine-focus sealed tube'
_diffrn_radiation_type MoK\a
_diffrn_radiation_wavelength 0.71073
_diffrn_reflns_av_R_equivalents 0.0292
_diffrn_reflns_av_sigmaI/netI 0.0555
_diffrn_reflns_limit_h_max 18
_diffrn_reflns_limit_h_min 0
_diffrn_reflns_limit_k_max 12
_diffrn_reflns_limit_k_min 0
_diffrn_reflns_limit_l_max 22
_diffrn_reflns_limit_l_min -22
_diffrn_reflns_number 5596
_diffrn_reflns_theta_full 24.98
_diffrn_reflns_theta_max 24.98
_diffrn_reflns_theta_min 1.66
_diffrn_standards_interval_count 250
_diffrn_standards_number 3
_exptl_absorpt_coefficient_mu 0.932
_exptl_absorpt_correction_T_max 1.000
_exptl_absorpt_correction_T_min 0.865
_exptl_absorpt_correction_type empirical
_exptl_crystal_colour purple
_exptl_crystal_density_diffrn 1.435
_exptl_crystal_density_method 'not measured'
_exptl_crystal_description prism
_exptl_crystal_F_000 1388
_exptl_crystal_size_max 0.50
_exptl_crystal_size_mid 0.13
_exptl_crystal_size_min 0.10
_refine_diff_density_max 0.380
_refine_diff_density_min -0.365
_refine_diff_density_rms 0.069
_refine_ls_extinction_method none
_refine_ls_goodness_of_fit_ref 0.987
_refine_ls_hydrogen_treatment mixed
_refine_ls_matrix_type full
_refine_ls_number_parameters 372
_refine_ls_number_reflns 5379
_refine_ls_number_restraints 0
_refine_ls_restrained_S_all 0.987
_refine_ls_R_factor_all 0.0934
_refine_ls_R_factor_gt 0.0403
_refine_ls_shift/su_max 0.000
_refine_ls_shift/su_mean 0.000
_refine_ls_structure_factor_coef Fsqd
_refine_ls_weighting_details 'w=1/[\s^2^(Fo^2^)+(0.0742P)^2^+0.6951P] where P=(Fo^2^+2Fc^2^)/3'
_refine_ls_weighting_scheme calc
_refine_ls_wR_factor_gt 0.1046
_refine_ls_wR_factor_ref 0.1281
_reflns_number_gt 3356
_reflns_number_total 5379
_reflns_threshold_expression >2sigma(I)
_cod_data_source_file ic9906353_2.cif
_cod_data_source_block 1357ps23
_cod_depositor_comments
;
The following automatic conversions were performed:

'_refine_ls_weighting_scheme' value 'calc
w=1/[\s^2^(Fo^2^)+(0.0742P)^2^+0.6951P] where P=(Fo^2^+2Fc^2^)/3' was
changed to 'calc'. New tag '_refine_ls_weighting_details' was
created. The value of the new tag was set to
'w=1/[\s^2^(Fo^2^)+(0.0742P)^2^+0.6951P] where P=(Fo^2^+2Fc^2^)/3'.

Automatic conversion script
Id: cif_fix_values 3143 2015-03-26 13:38:13Z robertas 
;
_cod_database_code 4320920

loop_
_symmetry_equiv_pos_as_xyz
'x, y, z'
'-x+1/2, y+1/2, -z+1/2'
'-x, -y, -z'
'x-1/2, -y-1/2, z-1/2'

loop_
_atom_site_label
_atom_site_type_symbol
_atom_site_fract_x
_atom_site_fract_y
_atom_site_fract_z
_atom_site_U_iso_or_equiv
_atom_site_adp_type
_atom_site_occupancy
_atom_site_calc_flag
_atom_site_refinement_flags
_atom_site_disorder_assembly
_atom_site_disorder_group
Cu1 Cu 0.02171(3) 0.22796(5) 0.22183(2) 0.03447(15) Uani 1 d . . .
Cl1 Cl 0.09298(7) 0.00630(10) 0.21446(6) 0.0530(3) Uani 1 d . . .
Cl2 Cl -0.03420(8) 0.56822(13) 0.20626(8) 0.0712(4) Uani 1 d . . .
O1 O -0.3472(2) -0.1293(3) 0.53467(15) 0.0587(8) Uani 1 d . . .
H1 H -0.3666 -0.1669 0.5678 0.088 Uiso 1 calc R . .
O2 O -0.2193(2) -0.1594(4) 0.59523(17) 0.0797(11) Uani 1 d . . .
O3 O -0.3398(2) -0.2077(5) -0.0914(2) 0.0908(13) Uani 1 d . . .
H3 H -0.2862 -0.1962 -0.0882 0.136 Uiso 1 calc R . .
O4 O -0.4527(2) -0.1316(4) -0.0425(2) 0.1008(15) Uani 1 d . . .
N1 N -0.05724(18) 0.2089(3) 0.30448(15) 0.0324(7) Uani 1 d . . .
N2 N -0.08323(18) 0.1820(3) 0.15197(14) 0.0309(7) Uani 1 d . . .
N3 N 0.0853(2) 0.2720(3) 0.13569(16) 0.0406(7) Uani 1 d . . .
H3A H 0.1170 0.2022 0.1261 0.049 Uiso 1 calc R . .
N4 N 0.1118(2) 0.2988(3) 0.29307(17) 0.0427(8) Uani 1 d . . .
H4 H 0.1474 0.2333 0.3068 0.051 Uiso 1 calc R . .
N5 N -0.16992(18) 0.1034(3) 0.23864(14) 0.0283(6) Uani 1 d . . .
C1 C -0.1508(2) 0.2795(4) 0.16125(19) 0.0364(8) Uani 1 d . . .
H1A H -0.1973 0.2761 0.1238 0.044 Uiso 1 calc R . .
H1B H -0.1248 0.3628 0.1625 0.044 Uiso 1 calc R . .
C2 C -0.1867(2) 0.2452(3) 0.23272(18) 0.0328(8) Uani 1 d . . .
C3 C -0.1304(2) 0.2996(3) 0.2944(2) 0.0370(9) Uani 1 d . . .
H3B H -0.1086 0.3825 0.2834 0.044 Uiso 1 calc R . .
H3C H -0.1637 0.3050 0.3360 0.044 Uiso 1 calc R . .
C4 C -0.0478(2) 0.1783(4) 0.08200(18) 0.0406(9) Uani 1 d . . .
H4A H -0.0956 0.1874 0.0460 0.049 Uiso 1 calc R . .
H4B H -0.0191 0.0983 0.0751 0.049 Uiso 1 calc R . .
C5 C 0.0178(3) 0.2840(4) 0.0763(2) 0.0450(10) Uani 1 d . . .
H5A H 0.0456 0.2786 0.0320 0.054 Uiso 1 calc R . .
H5B H -0.0119 0.3644 0.0783 0.054 Uiso 1 calc R . .
C6 C 0.1496(3) 0.3752(5) 0.1389(2) 0.0531(11) Uani 1 d . . .
H6A H 0.1181 0.4545 0.1386 0.064 Uiso 1 calc R . .
H6B H 0.1832 0.3725 0.0974 0.064 Uiso 1 calc R . .
C7 C 0.2127(3) 0.3692(5) 0.2034(2) 0.0576(12) Uani 1 d . . .
H7A H 0.2379 0.2855 0.2068 0.069 Uiso 1 calc R . .
H7B H 0.2607 0.4277 0.1976 0.069 Uiso 1 calc R . .
C8 C 0.1717(3) 0.3989(5) 0.2710(2) 0.0562(12) Uani 1 d . . .
H8A H 0.2183 0.4115 0.3076 0.067 Uiso 1 calc R . .
H8B H 0.1387 0.4768 0.2655 0.067 Uiso 1 calc R . .
C9 C 0.0650(3) 0.3342(4) 0.3557(2) 0.0477(10) Uani 1 d . . .
H9A H 0.0332 0.4125 0.3475 0.057 Uiso 1 calc R . .
H9B H 0.1068 0.3452 0.3959 0.057 Uiso 1 calc R . .
C10 C 0.0008(3) 0.2286(4) 0.36936(19) 0.0419(9) Uani 1 d . . .
H10A H 0.0330 0.1522 0.3815 0.050 Uiso 1 calc R . .
H10B H -0.0346 0.2507 0.4081 0.050 Uiso 1 calc R . .
C11 C -0.1060(2) 0.0855(3) 0.29936(18) 0.0315(8) Uani 1 d . . .
H11 H -0.0640 0.0203 0.2872 0.038 Uiso 1 calc R . .
C12 C -0.1473(2) 0.0451(3) 0.36608(18) 0.0326(8) Uani 1 d . . .
C13 C -0.0974(3) -0.0307(4) 0.4133(2) 0.0471(11) Uani 1 d . . .
H13 H -0.0390 -0.0490 0.4052 0.057 Uiso 1 calc R . .
C14 C -0.1339(3) -0.0786(4) 0.4719(2) 0.0522(11) Uani 1 d . . .
H14 H -0.0994 -0.1277 0.5033 0.063 Uiso 1 calc R . .
C15 C -0.2211(3) -0.0545(4) 0.48456(18) 0.0395(9) Uani 1 d . . .
C16 C -0.2705(3) 0.0211(4) 0.43878(19) 0.0399(9) Uani 1 d . . .
H16 H -0.3289 0.0392 0.4472 0.048 Uiso 1 calc R . .
C17 C -0.2337(2) 0.0708(4) 0.37978(19) 0.0378(9) Uani 1 d . . .
H17 H -0.2679 0.1220 0.3493 0.045 Uiso 1 calc R . .
C18 C -0.2613(3) -0.1195(4) 0.5445(2) 0.0484(11) Uani 1 d . . .
C19 C -0.1303(2) 0.0648(3) 0.17403(17) 0.0292(8) Uani 1 d . . .
H19 H -0.0859 0.0000 0.1859 0.035 Uiso 1 calc R . .
C20 C -0.1958(2) 0.0134(3) 0.11748(17) 0.0299(8) Uani 1 d . . .
C21 C -0.2840(2) 0.0491(4) 0.1089(2) 0.0398(9) Uani 1 d . . .
H21 H -0.3058 0.1077 0.1395 0.048 Uiso 1 calc R . .
C22 C -0.3400(3) 0.0000(4) 0.0562(2) 0.0440(10) Uani 1 d . . .
H22 H -0.3982 0.0277 0.0509 0.053 Uiso 1 calc R . .
C23 C -0.3107(3) -0.0898(4) 0.0113(2) 0.0443(10) Uani 1 d . . .
C24 C -0.2233(3) -0.1275(4) 0.0199(2) 0.0521(11) Uani 1 d . . .
H24 H -0.2021 -0.1871 -0.0104 0.063 Uiso 1 calc R . .
C25 C -0.1667(3) -0.0783(4) 0.0727(2) 0.0462(10) Uani 1 d . . .
H25 H -0.1087 -0.1068 0.0782 0.055 Uiso 1 calc R . .
C26 C -0.3760(3) -0.1436(5) -0.0434(2) 0.0572(12) Uani 1 d . . .
C27 C -0.2827(2) 0.2872(4) 0.2365(2) 0.0437(10) Uani 1 d . . .
H27A H -0.3179 0.2524 0.1977 0.066 Uiso 1 calc R . .
H27B H -0.2857 0.3772 0.2346 0.066 Uiso 1 calc R . .
H27C H -0.3047 0.2584 0.2797 0.066 Uiso 1 calc R . .
O5 O 0.0392(2) -0.2177(4) 0.31122(17) 0.0795(11) Uani 1 d . . .
H51 H -0.0151 -0.2528 0.3234 0.119 Uiso 1 d R . .
H52 H 0.0772 -0.2510 0.3011 0.119 Uiso 1 d R . .
O6 O 0.0553(2) 0.7639(3) 0.11417(18) 0.0759(10) Uani 1 d . . .
H61 H 0.1080 0.7450 0.1514 0.114 Uiso 1 d R . .
H62 H 0.0269 0.6902 0.1459 0.114 Uiso 1 d R . .

loop_
_atom_site_aniso_label
_atom_site_aniso_U_11
_atom_site_aniso_U_22
_atom_site_aniso_U_33
_atom_site_aniso_U_23
_atom_site_aniso_U_13
_atom_site_aniso_U_12
Cu1 0.0329(2) 0.0383(3) 0.0319(2) 0.0011(2) -0.00051(17) -0.0055(2)
Cl1 0.0447(6) 0.0427(6) 0.0708(7) 0.0051(5) -0.0012(5) 0.0091(5)
Cl2 0.0557(7) 0.0591(8) 0.0993(10) -0.0080(7) 0.0088(7) -0.0118(6)
O1 0.067(2) 0.070(2) 0.0398(17) 0.0093(15) 0.0120(14) -0.0130(17)
O2 0.075(2) 0.118(3) 0.0464(19) 0.039(2) 0.0039(17) 0.006(2)
O3 0.073(2) 0.132(4) 0.067(2) -0.045(2) -0.002(2) -0.013(3)
O4 0.059(2) 0.129(4) 0.109(3) -0.054(3) -0.032(2) 0.005(2)
N1 0.0308(15) 0.0354(19) 0.0303(15) 0.0013(13) -0.0027(12) -0.0035(13)
N2 0.0319(16) 0.0333(17) 0.0272(15) 0.0028(13) 0.0004(12) -0.0019(13)
N3 0.0346(17) 0.0436(19) 0.0437(18) 0.0043(16) 0.0040(14) -0.0044(15)
N4 0.0337(17) 0.051(2) 0.0428(18) -0.0010(16) -0.0048(14) -0.0081(15)
N5 0.0307(15) 0.0245(16) 0.0293(15) 0.0016(12) -0.0016(12) 0.0026(12)
C1 0.038(2) 0.029(2) 0.041(2) 0.0075(18) -0.0031(16) 0.0006(17)
C2 0.0369(19) 0.027(2) 0.0339(19) 0.0017(15) -0.0005(15) 0.0036(15)
C3 0.041(2) 0.029(2) 0.042(2) -0.0011(17) 0.0039(17) -0.0023(16)
C4 0.041(2) 0.052(3) 0.0286(19) 0.0029(18) 0.0018(16) -0.0067(19)
C5 0.044(2) 0.054(3) 0.038(2) 0.010(2) 0.0044(17) -0.004(2)
C6 0.045(2) 0.058(3) 0.057(3) 0.005(2) 0.012(2) -0.015(2)
C7 0.038(2) 0.067(3) 0.068(3) -0.003(2) 0.006(2) -0.017(2)
C8 0.043(2) 0.060(3) 0.064(3) -0.003(2) -0.005(2) -0.019(2)
C9 0.045(2) 0.054(3) 0.043(2) -0.012(2) -0.0048(18) -0.010(2)
C10 0.044(2) 0.051(2) 0.0297(18) -0.0047(18) -0.0035(16) -0.006(2)
C11 0.0294(18) 0.033(2) 0.0318(19) -0.0006(16) 0.0005(15) -0.0003(16)
C12 0.040(2) 0.029(2) 0.0284(18) -0.0019(15) 0.0012(15) -0.0019(16)
C13 0.038(2) 0.065(3) 0.038(2) 0.011(2) 0.0011(17) 0.004(2)
C14 0.054(3) 0.065(3) 0.037(2) 0.016(2) -0.0045(19) 0.002(2)
C15 0.051(2) 0.044(2) 0.0235(19) -0.0023(17) 0.0013(17) -0.0069(19)
C16 0.045(2) 0.039(2) 0.037(2) -0.0019(18) 0.0096(17) -0.0004(18)
C17 0.043(2) 0.033(2) 0.036(2) 0.0020(17) -0.0033(17) 0.0017(17)
C18 0.062(3) 0.048(3) 0.036(2) -0.0016(19) 0.008(2) -0.002(2)
C19 0.0319(18) 0.0288(19) 0.0267(17) -0.0007(15) 0.0003(14) -0.0010(15)
C20 0.0339(19) 0.029(2) 0.0263(18) 0.0048(15) -0.0009(15) -0.0017(15)
C21 0.041(2) 0.038(2) 0.040(2) -0.0063(18) 0.0003(17) 0.0027(18)
C22 0.041(2) 0.041(2) 0.048(2) 0.001(2) -0.0093(18) -0.0020(19)
C23 0.052(2) 0.045(3) 0.035(2) -0.0004(19) -0.0089(18) -0.007(2)
C24 0.055(3) 0.060(3) 0.041(2) -0.019(2) 0.003(2) -0.005(2)
C25 0.039(2) 0.048(3) 0.050(2) -0.014(2) -0.0032(18) 0.0053(19)
C26 0.065(3) 0.061(3) 0.046(3) -0.008(2) 0.000(2) -0.006(3)
C27 0.041(2) 0.041(2) 0.049(2) 0.0018(19) 0.0024(18) 0.0099(19)
O5 0.088(3) 0.086(3) 0.062(2) 0.0133(19) -0.0106(19) 0.017(2)
O6 0.090(3) 0.075(2) 0.065(2) -0.0083(19) 0.0259(19) 0.003(2)

loop_
_atom_type_symbol
_atom_type_description
_atom_type_scat_dispersion_real
_atom_type_scat_dispersion_imag
_atom_type_scat_source
C C 0.0033 0.0016 'International Tables Vol C Tables 4.2.6.8 and 6.1.1.4'
H H 0.0000 0.0000 'International Tables Vol C Tables 4.2.6.8 and 6.1.1.4'
N N 0.0061 0.0033 'International Tables Vol C Tables 4.2.6.8 and 6.1.1.4'
O O 0.0106 0.0060 'International Tables Vol C Tables 4.2.6.8 and 6.1.1.4'
Cl Cl 0.1484 0.1585 'International Tables Vol C Tables 4.2.6.8 and 6.1.1.4'
Cu Cu 0.3201 1.2651 'International Tables Vol C Tables 4.2.6.8 and 6.1.1.4'

loop_
_geom_angle_atom_site_label_1
_geom_angle_atom_site_label_2
_geom_angle_atom_site_label_3
_geom_angle
_geom_angle_site_symmetry_1
_geom_angle_site_symmetry_3
_geom_angle_publ_flag
N4 Cu1 N3 97.16(13) . . ?
N4 Cu1 N1 85.47(12) . . ?
N3 Cu1 N1 169.98(13) . . ?
N4 Cu1 N2 170.27(13) . . ?
N3 Cu1 N2 85.29(12) . . ?
N1 Cu1 N2 90.56(11) . . ?
N4 Cu1 Cl1 96.37(10) . . ?
N3 Cu1 Cl1 86.81(10) . . ?
N1 Cu1 Cl1 102.55(9) . . ?
N2 Cu1 Cl1 93.17(9) . . ?
C3 N1 C10 114.5(3) . . ?
C3 N1 C11 101.6(3) . . ?
C10 N1 C11 116.0(3) . . ?
C3 N1 Cu1 107.9(2) . . ?
C10 N1 Cu1 106.5(2) . . ?
C11 N1 Cu1 110.2(2) . . ?
C4 N2 C1 115.1(3) . . ?
C4 N2 C19 116.0(3) . . ?
C1 N2 C19 101.7(3) . . ?
C4 N2 Cu1 106.3(2) . . ?
C1 N2 Cu1 105.5(2) . . ?
C19 N2 Cu1 111.9(2) . . ?
C6 N3 C5 113.0(3) . . ?
C6 N3 Cu1 119.5(3) . . ?
C5 N3 Cu1 107.5(2) . . ?
C8 N4 C9 112.5(3) . . ?
C8 N4 Cu1 118.7(3) . . ?
C9 N4 Cu1 107.6(2) . . ?
C19 N5 C11 110.0(3) . . ?
C19 N5 C2 106.8(3) . . ?
C11 N5 C2 106.4(3) . . ?
N2 C1 C2 103.1(3) . . ?
C3 C2 C27 109.8(3) . . ?
C3 C2 N5 103.6(3) . . ?
C27 C2 N5 116.0(3) . . ?
C3 C2 C1 112.4(3) . . ?
C27 C2 C1 111.4(3) . . ?
N5 C2 C1 103.4(3) . . ?
N1 C3 C2 103.3(3) . . ?
N2 C4 C5 109.1(3) . . ?
N3 C5 C4 107.8(3) . . ?
N3 C6 C7 112.7(4) . . ?
C8 C7 C6 114.6(4) . . ?
N4 C8 C7 112.9(4) . . ?
N4 C9 C10 107.2(3) . . ?
N1 C10 C9 108.2(3) . . ?
N5 C11 N1 103.4(3) . . ?
N5 C11 C12 114.3(3) . . ?
N1 C11 C12 114.8(3) . . ?
C17 C12 C13 118.2(3) . . ?
C17 C12 C11 123.5(3) . . ?
C13 C12 C11 118.1(3) . . ?
C14 C13 C12 120.7(4) . . ?
C13 C14 C15 120.8(4) . . ?
C16 C15 C14 119.0(4) . . ?
C16 C15 C18 121.6(4) . . ?
C14 C15 C18 119.2(4) . . ?
C15 C16 C17 120.4(4) . . ?
C12 C17 C16 120.9(3) . . ?
O2 C18 O1 123.8(4) . . ?
O2 C18 C15 123.9(4) . . ?
O1 C18 C15 112.2(4) . . ?
N5 C19 N2 103.3(3) . . ?
N5 C19 C20 114.5(3) . . ?
N2 C19 C20 113.4(3) . . ?
C25 C20 C21 117.5(3) . . ?
C25 C20 C19 118.2(3) . . ?
C21 C20 C19 124.3(3) . . ?
C22 C21 C20 121.6(4) . . ?
C21 C22 C23 120.7(4) . . ?
C22 C23 C24 118.2(4) . . ?
C22 C23 C26 118.2(4) . . ?
C24 C23 C26 123.6(4) . . ?
C25 C24 C23 121.3(4) . . ?
C24 C25 C20 120.6(4) . . ?
O4 C26 O3 122.5(5) . . ?
O4 C26 C23 123.8(5) . . ?
O3 C26 C23 113.8(4) . . ?

loop_
_geom_bond_atom_site_label_1
_geom_bond_atom_site_label_2
_geom_bond_distance
_geom_bond_site_symmetry_2
_geom_bond_publ_flag
Cu1 N4 2.009(3) . ?
Cu1 N3 2.016(3) . ?
Cu1 N1 2.053(3) . ?
Cu1 N2 2.066(3) . ?
Cu1 Cl1 2.6028(12) . ?
O1 C18 1.308(5) . ?
O2 C18 1.202(5) . ?
O3 C26 1.293(6) . ?
O4 C26 1.171(5) . ?
N1 C3 1.473(5) . ?
N1 C10 1.486(4) . ?
N1 C11 1.508(5) . ?
N2 C4 1.473(4) . ?
N2 C1 1.477(5) . ?
N2 C19 1.511(4) . ?
N3 C6 1.467(5) . ?
N3 C5 1.482(5) . ?
N4 C8 1.479(5) . ?
N4 C9 1.480(5) . ?
N5 C19 1.466(4) . ?
N5 C11 1.473(4) . ?
N5 C2 1.533(4) . ?
C1 C2 1.546(5) . ?
C2 C3 1.523(5) . ?
C2 C27 1.528(5) . ?
C4 C5 1.511(6) . ?
C6 C7 1.509(6) . ?
C7 C8 1.503(6) . ?
C9 C10 1.520(6) . ?
C11 C12 1.518(5) . ?
C12 C17 1.380(5) . ?
C12 C13 1.396(5) . ?
C13 C14 1.377(6) . ?
C14 C15 1.384(6) . ?
C15 C16 1.373(5) . ?
C15 C18 1.500(5) . ?
C16 C17 1.394(5) . ?
C19 C20 1.519(5) . ?
C20 C25 1.388(5) . ?
C20 C21 1.390(5) . ?
C21 C22 1.375(5) . ?
C22 C23 1.378(6) . ?
C23 C24 1.385(6) . ?
C23 C26 1.504(6) . ?
C24 C25 1.383(5) . ?
